data_4513601
loop_
_publ_author_name
'Dobrzycki, Lukasz'
'Taraszewska, Paulina'
'Boese, Roland'
'Cyra\'nski, Micha\/l K.'

_publ_section_title
;
 Pyrrolidine and Its Hydrates in the Solid State
;
_journal_issue 10
_journal_name_full 'Crystal Growth &amp; Design'
_journal_page_first 4804
_journal_paper_doi 10.1021/acs.cgd.5b00527
_journal_volume 15
_journal_year 2015
_chemical_formula_sum 'C4 H21 N O6'
_chemical_formula_weight 179.22
_chemical_name_common 'Pyrrolidine hexahydrate - HT phase at 210K'
_chemical_name_systematic
; 
 Pyrrolidine hexahydrate - high temperature phase at 210K
;
_space_group_IT_number 63
_symmetry_cell_setting orthorhombic
_symmetry_space_group_name_Hall '-C 2c 2'
_symmetry_space_group_name_H-M 'C m c m'
_atom_sites_solution_hydrogens geom
_atom_sites_solution_primary direct
_atom_sites_solution_secondary difmap
_cell_angle_alpha 90.00
_cell_angle_beta 90.00
_cell_angle_gamma 90.00
_cell_formula_units_Z 4
_cell_length_a 12.9839(19)
_cell_length_b 10.3156(15)
_cell_length_c 8.2093(10)
_cell_measurement_reflns_used 3995
_cell_measurement_temperature 210(2)
_cell_measurement_theta_max 27.042
_cell_measurement_theta_min 2.522
_cell_volume 1099.5(3)
_computing_cell_refinement 'SAINT V8.27B (Bruker AXS Inc., 2012)'
_computing_data_collection 'APEX2 v2013.2-0 (Bruker AXS Inc., 2012)'
_computing_data_reduction 'SAINT V8.27B (Bruker AXS Inc., 2012)'
_computing_molecular_graphics 'Diamond 2.1 (Branderburg & Putz, 2012)'
_computing_publication_material 'APEX2 v2013.2-0 (Bruker AXS Inc., 2012)'
_computing_structure_refinement 'SHELXL-97 (Sheldrick, 2008)'
_computing_structure_solution 'SHELXS-97 (Sheldrick, 2008)'
_diffrn_ambient_temperature 210(2)
_diffrn_detector_area_resol_mean 10.4167
_diffrn_measured_fraction_theta_full 0.894
_diffrn_measured_fraction_theta_max 0.894
_diffrn_measurement_device_type 'Bruker D8 Venture CMOS area-detector'
_diffrn_measurement_method 'phi scan'
_diffrn_radiation_monochromator 'Bruker Triumph'
_diffrn_radiation_source 'fine-focus sealed tube'
_diffrn_radiation_type MoK\a
_diffrn_radiation_wavelength 0.71073
_diffrn_reflns_av_R_equivalents 0.0332
_diffrn_reflns_av_sigmaI/netI 0.0146
_diffrn_reflns_limit_h_max 15
_diffrn_reflns_limit_h_min -15
_diffrn_reflns_limit_k_max 12
_diffrn_reflns_limit_k_min -12
_diffrn_reflns_limit_l_max 8
_diffrn_reflns_limit_l_min -8
_diffrn_reflns_number 6208
_diffrn_reflns_theta_full 25.05
_diffrn_reflns_theta_max 25.05
_diffrn_reflns_theta_min 2.52
_exptl_absorpt_coefficient_mu 0.100
_exptl_absorpt_correction_T_max 0.9707
_exptl_absorpt_correction_T_min 0.9427
_exptl_absorpt_correction_type multi-scan
_exptl_absorpt_process_details
;
SADABS V2012/1 (Bruker AXS Inc.) 
;
_exptl_crystal_colour colourless
_exptl_crystal_density_diffrn 1.083
_exptl_crystal_density_method 'not measured'
_exptl_crystal_description cylindical
_exptl_crystal_F_000 400
_exptl_crystal_size_max 0.60
_exptl_crystal_size_mid 0.30
_exptl_crystal_size_min 0.30
_refine_diff_density_max 0.308
_refine_diff_density_min -0.188
_refine_diff_density_rms 0.066
_refine_ls_extinction_method none
_refine_ls_goodness_of_fit_ref 1.124
_refine_ls_hydrogen_treatment mixed
_refine_ls_matrix_type full
_refine_ls_number_parameters 42
_refine_ls_number_reflns 487
_refine_ls_number_restraints 5
_refine_ls_restrained_S_all 1.118
_refine_ls_R_factor_all 0.0574
_refine_ls_R_factor_gt 0.0545
_refine_ls_shift/su_max 0.000
_refine_ls_shift/su_mean 0.000
_refine_ls_structure_factor_coef Fsqd
_refine_ls_weighting_details 'calc w=1/[\s^2^(Fo^2^)+(0.0944P)^2^+0.3303P] where P=(Fo^2^+2Fc^2^)/3'
_refine_ls_weighting_scheme calc
_refine_ls_wR_factor_gt 0.1400
_refine_ls_wR_factor_ref 0.1462
_reflns_number_gt 452
_reflns_number_total 487
_reflns_threshold_expression >2sigma(I)
_cod_data_source_file cg5b00527_si_001.cif
_cod_data_source_block Pyrrolidine_hexahydrate_HT_210K
_cod_depositor_comments
;
The following automatic conversions were performed:

'_symmetry_cell_setting' value 'Orthorhombic' changed to
'orthorhombic' according to
/usr/data/users/saulius/crontab/automatic-downloads/rss-feeds/ACS/lib/dictionaries/cif_core.dic
dictionary named 'cif_core.dic' version 2.4.2 from 2011-04-26.

Automatic conversion script
Id: cif_fix_values 3271 2015-04-21 07:52:19Z andrius 

 Adding full bibliography for 4513593--4513603.cif.
;
_cod_original_sg_symbol_H-M Cmcm
_cod_database_code 4513601

loop_
_symmetry_equiv_pos_as_xyz
'x, y, z'
'-x, -y, z+1/2'
'-x, y, -z+1/2'
'x, -y, -z'
'x+1/2, y+1/2, z'
'-x+1/2, -y+1/2, z+1/2'
'-x+1/2, y+1/2, -z+1/2'
'x+1/2, -y+1/2, -z'
'-x, -y, -z'
'x, y, -z-1/2'
'x, -y, z-1/2'
'-x, y, z'
'-x+1/2, -y+1/2, -z'
'x+1/2, y+1/2, -z-1/2'
'x+1/2, -y+1/2, z-1/2'
'-x+1/2, y+1/2, z'

loop_
_atom_site_label
_atom_site_type_symbol
_atom_site_fract_x
_atom_site_fract_y
_atom_site_fract_z
_atom_site_U_iso_or_equiv
_atom_site_adp_type
_atom_site_occupancy
_atom_site_symmetry_multiplicity
_atom_site_calc_flag
_atom_site_refinement_flags
_atom_site_disorder_group
O1 O 0.67519(12) 0.39556(14) 0.2500 0.0523(6) Uani 1 2 d S .
H1OA H 0.6510 0.3035 0.2500 0.078 Uiso 0.50 2 d SPR .
H1OB H 0.7176 0.4331 0.3401 0.078 Uiso 0.25 1 d PR .
H1OC H 0.7176 0.4331 0.1599 0.078 Uiso 0.25 1 d PR .
H1OD H 0.6177 0.4601 0.2500 0.078 Uiso 0.50 2 d SPR .
O2 O 0.79294(11) 0.5000 0.5000 0.0480(5) Uani 1 2 d S .
H1O2 H 0.7504 0.4624 0.4100 0.072 Uiso 0.50 1 d PR .
H2O2 H 0.8281 0.5493 0.4112 0.072 Uiso 0.50 1 d PR .
O3 O 0.89230(11) 0.63892(13) 0.2500 0.0451(5) Uani 1 2 d S .
H3OA H 0.8682 0.7310 0.2500 0.068 Uiso 0.50 2 d SPR .
H3OB H 0.8570 0.5896 0.3388 0.068 Uiso 0.25 1 d PR .
H3OC H 0.8570 0.5896 0.1612 0.068 Uiso 0.25 1 d PR .
H3OD H 0.9693 0.6389 0.2500 0.068 Uiso 0.50 2 d SPR .
N1 N 0.5180(6) 0.5741(3) 0.2500 0.047(2) Uani 0.50 2 d SP .
H1NA H 0.5753 0.5093 0.2500 0.070 Uiso 0.25 2 d SPR .
H1NB H 0.4558 0.5168 0.2500 0.070 Uiso 0.25 2 d SPR .
C1 C 0.5226(2) 0.6614(2) 0.3907(5) 0.0604(14) Uani 0.50 1 d PD -1
H1A H 0.5942 0.6771 0.4224 0.072 Uiso 0.50 1 calc PR -1
H1B H 0.4860 0.6235 0.4837 0.072 Uiso 0.50 1 calc PR -1
C2 C 0.4712(2) 0.7876(2) 0.3378(5) 0.0659(13) Uani 0.50 1 d PD -1
H2A H 0.4978 0.8605 0.4017 0.079 Uiso 0.50 1 d SRD -1
H2B H 0.3965 0.7825 0.3534 0.079 Uiso 0.50 1 d PRD -1

loop_
_atom_site_aniso_label
_atom_site_aniso_U_11
_atom_site_aniso_U_22
_atom_site_aniso_U_33
_atom_site_aniso_U_23
_atom_site_aniso_U_13
_atom_site_aniso_U_12
O1 0.0594(9) 0.0557(9) 0.0417(12) 0.000 0.000 -0.0109(6)
O2 0.0528(9) 0.0601(9) 0.0310(12) 0.0009(5) 0.000 0.000
O3 0.0515(9) 0.0485(9) 0.0352(11) 0.000 0.000 -0.0016(6)
N1 0.064(6) 0.0376(13) 0.039(2) 0.000 0.000 0.0044(16)
C1 0.094(4) 0.0565(14) 0.031(2) 0.0016(11) -0.0065(15) 0.0136(16)
C2 0.092(3) 0.0580(16) 0.047(2) -0.0114(14) -0.0020(15) 0.0191(14)

loop_
_atom_type_symbol
_atom_type_description
_atom_type_scat_dispersion_real
_atom_type_scat_dispersion_imag
_atom_type_scat_source
C C 0.0033 0.0000 'International Tables Vol C Tables 4.2.6.8 and 6.1.1.4'
H H 0.0000 0.0000 'International Tables Vol C Tables 4.2.6.8 and 6.1.1.4'
N N 0.0061 0.0000 'International Tables Vol C Tables 4.2.6.8 and 6.1.1.4'
O O 0.0106 0.0000 'International Tables Vol C Tables 4.2.6.8 and 6.1.1.4'

loop_
_geom_angle_atom_site_label_1
_geom_angle_atom_site_label_2
_geom_angle_atom_site_label_3
_geom_angle
_geom_angle_site_symmetry_1
_geom_angle_site_symmetry_3
H1OA O1 H1OB 122.7 . .
H1OA O1 H1OC 122.7 . .
H1OB O1 H1OC 95.4 . .
H1OA O1 H1OD 113.5 . .
H1OB O1 H1OD 98.8 . .
H1OC O1 H1OD 98.8 . .
H1O2 O2 H2O2 84.9 . .
H3OA O3 H3OB 109.8 . .
H3OA O3 H3OC 109.8 . .
H3OB O3 H3OC 93.6 . .
H3OA O3 H3OD 108.3 . .
H3OB O3 H3OD 117.3 . .
H3OC O3 H3OD 117.3 . .
N1 N1 C1 92.3(3) 3_655 .
N1 N1 C1 92.3(3) 3_655 10_556
C1 N1 C1 104.0(3) . 10_556
N1 N1 C1 70.2(3) 3_655 12_655
C1 N1 C1 22.1(2) . 12_655
C1 N1 C1 104.1(3) 10_556 12_655
N1 N1 C1 70.2(3) 3_655 3_655
C1 N1 C1 104.1(3) . 3_655
C1 N1 C1 22.1(2) 10_556 3_655
C1 N1 C1 95.9(4) 12_655 3_655
N1 N1 H1NA 138.1 3_655 .
C1 N1 H1NA 112.3 . .
C1 N1 H1NA 112.3 10_556 .
C1 N1 H1NA 129.6 12_655 .
C1 N1 H1NA 129.6 3_655 .
N1 N1 H1NB 36.2 3_655 .
C1 N1 H1NB 113.3 . .
C1 N1 H1NB 113.3 10_556 .
C1 N1 H1NB 94.0 12_655 .
C1 N1 H1NB 94.0 3_655 .
H1NA N1 H1NB 101.9 . .
N1 C1 C2 106.4(3) . .
N1 C1 H1A 110.5 . .
C2 C1 H1A 110.5 . .
N1 C1 H1B 110.5 . .
C2 C1 H1B 110.5 . .
H1A C1 H1B 108.6 . .
C2 C2 C1 106.5(2) 10_556 .
C2 C2 H2A 122.4 10_556 .
C1 C2 H2A 110.4 . .
C2 C2 H2B 97.5 10_556 .
C1 C2 H2B 110.5 . .
H2A C2 H2B 108.6 . .

loop_
_geom_bond_atom_site_label_1
_geom_bond_atom_site_label_2
_geom_bond_distance
_geom_bond_site_symmetry_2
O1 H1OA 1.0000 .
O1 H1OB 1.0000 .
O1 H1OC 1.0000 .
O1 H1OD 1.0000 .
O2 H1O2 1.0006 .
O2 H2O2 0.9995 .
O3 H3OA 1.0000 .
O3 H3OB 1.0000 .
O3 H3OC 1.0000 .
O3 H3OD 1.0000 .
N1 N1 0.466(16) 3_655
N1 C1 1.466(4) .
N1 C1 1.466(4) 10_556
N1 C1 1.556(5) 12_655
N1 C1 1.556(5) 3_655
N1 H1NA 1.0000 .
N1 H1NB 1.0000 .
C1 C2 1.5265(16) .
C1 H1A 0.9800 .
C1 H1B 0.9800 .
C2 C2 1.441(9) 10_556
C2 H2A 0.9800 .
C2 H2B 0.9799 .

loop_
_geom_torsion_atom_site_label_1
_geom_torsion_atom_site_label_2
_geom_torsion_atom_site_label_3
_geom_torsion_atom_site_label_4
_geom_torsion
_geom_torsion_site_symmetry_1
_geom_torsion_site_symmetry_4
N1 N1 C1 C2 -62.11(18) 3_655 .
C1 N1 C1 C2 30.9(6) 10_556 .
C1 N1 C1 C2 -62.11(18) 12_655 .
C1 N1 C1 C2 8.1(5) 3_655 .
N1 C1 C2 C2 -19.2(3) . 10_556
